data_7112075
loop_
_publ_author_name
'Andreas A. Danopoulos'
'Pierre Braunstein'

_publ_section_title
;
 'Janus-type' organopotassium chemistry observed in deprotonation of
 mesoionic imidazolium aminides and amino N-heterocyclic carbenes:
 coordination and organometallic polymers
;
_journal_name_full Chem.Commun.
_journal_page_first 3055
_journal_paper_doi 10.1039/c3cc49517e
_journal_volume 50
_journal_year 2014
_chemical_formula_moiety 'C30 H43 N3, C4 H8 O'
_chemical_formula_sum 'C34 H51 N3 O'
_chemical_formula_weight 517.78
_chemical_name_systematic
;
 ?
;
_space_group_IT_number 14
_symmetry_cell_setting monoclinic
_symmetry_space_group_name_Hall '-P 2ybc'
_symmetry_space_group_name_H-M 'P 1 21/c 1'
_atom_sites_solution_hydrogens geom
_atom_sites_solution_primary direct
_atom_sites_solution_secondary difmap
_audit_creation_method SHELXL-97
_cell_angle_alpha 90.00
_cell_angle_beta 90.4090(10)
_cell_angle_gamma 90.00
_cell_formula_units_Z 4
_cell_length_a 10.1224(6)
_cell_length_b 14.9203(9)
_cell_length_c 21.5368(12)
_cell_measurement_reflns_used 2574
_cell_measurement_temperature 173(2)
_cell_measurement_theta_max 22.73
_cell_measurement_theta_min 2.33
_cell_volume 3252.6(3)
_computing_cell_refinement 'Bruker SAINT'
_computing_data_collection 'Bruker APEX2'
_computing_data_reduction 'Bruker SAINT'
_computing_molecular_graphics 'Bruker SHELXTL'
_computing_publication_material 'Bruker SHELXTL'
_computing_structure_refinement 'SHELXL-97 (Sheldrick, 2008)'
_computing_structure_solution 'SHELXL-97 (Sheldrick, 2008)'
_diffrn_ambient_temperature 173(2)
_diffrn_measured_fraction_theta_full 0.998
_diffrn_measured_fraction_theta_max 0.998
_diffrn_measurement_device_type 'Bruker APEX-II CCD'
_diffrn_measurement_method '\f and \w scans'
_diffrn_radiation_monochromator triumph
_diffrn_radiation_source 'sealed tube'
_diffrn_radiation_type MoK\a
_diffrn_radiation_wavelength 0.71073
_diffrn_reflns_av_R_equivalents 0.0874
_diffrn_reflns_av_sigmaI/netI 0.1048
_diffrn_reflns_limit_h_max 13
_diffrn_reflns_limit_h_min -13
_diffrn_reflns_limit_k_max 18
_diffrn_reflns_limit_k_min -19
_diffrn_reflns_limit_l_max 28
_diffrn_reflns_limit_l_min -28
_diffrn_reflns_number 24446
_diffrn_reflns_theta_full 28.04
_diffrn_reflns_theta_max 28.04
_diffrn_reflns_theta_min 1.89
_exptl_absorpt_coefficient_mu 0.063
_exptl_absorpt_correction_T_max 0.9937
_exptl_absorpt_correction_T_min 0.9813
_exptl_absorpt_correction_type multi-scan
_exptl_absorpt_process_details sadabs
_exptl_crystal_colour yellow
_exptl_crystal_density_diffrn 1.057
_exptl_crystal_density_method 'not measured'
_exptl_crystal_description block
_exptl_crystal_F_000 1136
_exptl_crystal_size_max 0.30
_exptl_crystal_size_mid 0.20
_exptl_crystal_size_min 0.10
_refine_diff_density_max 0.237
_refine_diff_density_min -0.268
_refine_diff_density_rms 0.040
_refine_ls_extinction_method none
_refine_ls_goodness_of_fit_ref 0.972
_refine_ls_hydrogen_treatment constr
_refine_ls_matrix_type full
_refine_ls_number_parameters 356
_refine_ls_number_reflns 7875
_refine_ls_number_restraints 0
_refine_ls_restrained_S_all 0.972
_refine_ls_R_factor_all 0.1667
_refine_ls_R_factor_gt 0.0647
_refine_ls_shift/su_max 0.000
_refine_ls_shift/su_mean 0.000
_refine_ls_structure_factor_coef Fsqd
_refine_ls_weighting_details 'calc w=1/[\s^2^(Fo^2^)+(0.0748P)^2^+0.0000P] where P=(Fo^2^+2Fc^2^)/3'
_refine_ls_weighting_scheme calc
_refine_ls_wR_factor_gt 0.1337
_refine_ls_wR_factor_ref 0.1694
_reflns_number_gt 3615
_reflns_number_total 7875
_reflns_threshold_expression I>2\s(I)
_cod_data_source_file c3cc49517e2.cif
_cod_data_source_block Complex7(ImIm)
_cod_original_sg_symbol_H-M 'P 21/c'
_cod_database_code 7112075

loop_
_symmetry_equiv_pos_as_xyz
'x, y, z'
'-x, y+1/2, -z+1/2'
'-x, -y, -z'
'x, -y-1/2, z-1/2'

loop_
_atom_site_label
_atom_site_type_symbol
_atom_site_fract_x
_atom_site_fract_y
_atom_site_fract_z
_atom_site_U_iso_or_equiv
_atom_site_adp_type
_atom_site_occupancy
_atom_site_symmetry_multiplicity
_atom_site_calc_flag
_atom_site_refinement_flags
_atom_site_disorder_assembly
_atom_site_disorder_group
C1 C 0.25605(19) 0.28502(14) 0.28660(9) 0.0272(5) Uani 1 1 d . . .
H1 H 0.1704 0.2997 0.2714 0.033 Uiso 1 1 calc R . .
C2 C 0.46892(19) 0.24861(14) 0.29025(8) 0.0265(5) Uani 1 1 d . . .
H2 H 0.5554 0.2345 0.2765 0.032 Uiso 1 1 calc R . .
C3 C 0.42782(19) 0.25377(14) 0.35257(9) 0.0270(5) Uani 1 1 d . . .
C4 C 0.36076(19) 0.26263(14) 0.18523(8) 0.0269(5) Uani 1 1 d . . .
C5 C 0.3884(2) 0.34016(16) 0.15129(9) 0.0344(5) Uani 1 1 d . . .
C6 C 0.3920(2) 0.33072(19) 0.08681(10) 0.0473(7) Uani 1 1 d . . .
H6 H 0.4107 0.3817 0.0620 0.057 Uiso 1 1 calc R . .
C7 C 0.3695(2) 0.25014(19) 0.05844(10) 0.0488(7) Uani 1 1 d . . .
H7 H 0.3739 0.2456 0.0145 0.059 Uiso 1 1 calc R . .
C8 C 0.3406(2) 0.17539(18) 0.09341(10) 0.0433(6) Uani 1 1 d . . .
H8 H 0.3240 0.1200 0.0731 0.052 Uiso 1 1 calc R . .
C9 C 0.3350(2) 0.17937(15) 0.15827(9) 0.0327(5) Uani 1 1 d . . .
C10 C 0.4075(2) 0.43063(16) 0.18169(11) 0.0426(6) Uani 1 1 d . . .
H10 H 0.4290 0.4202 0.2265 0.051 Uiso 1 1 calc R . .
C11 C 0.2785(3) 0.48410(18) 0.17830(13) 0.0608(8) Uani 1 1 d . . .
H11A H 0.2548 0.4947 0.1347 0.091 Uiso 1 1 calc R . .
H11B H 0.2903 0.5417 0.1995 0.091 Uiso 1 1 calc R . .
H11C H 0.2080 0.4501 0.1984 0.091 Uiso 1 1 calc R . .
C12 C 0.5204(3) 0.48523(18) 0.15368(13) 0.0613(8) Uani 1 1 d . . .
H12A H 0.6020 0.4500 0.1552 0.092 Uiso 1 1 calc R . .
H12B H 0.5324 0.5407 0.1775 0.092 Uiso 1 1 calc R . .
H12C H 0.4989 0.5000 0.1104 0.092 Uiso 1 1 calc R . .
C13 C 0.3009(2) 0.09667(15) 0.19561(10) 0.0379(6) Uani 1 1 d . . .
H13 H 0.3059 0.1129 0.2406 0.045 Uiso 1 1 calc R . .
C14 C 0.1595(3) 0.0663(2) 0.18142(14) 0.0712(9) Uani 1 1 d . . .
H14A H 0.0978 0.1147 0.1917 0.107 Uiso 1 1 calc R . .
H14B H 0.1388 0.0132 0.2063 0.107 Uiso 1 1 calc R . .
H14C H 0.1512 0.0516 0.1372 0.107 Uiso 1 1 calc R . .
C15 C 0.3996(3) 0.02104(18) 0.18419(13) 0.0604(8) Uani 1 1 d . . .
H15A H 0.3955 0.0031 0.1404 0.091 Uiso 1 1 calc R . .
H15B H 0.3776 -0.0304 0.2105 0.091 Uiso 1 1 calc R . .
H15C H 0.4890 0.0419 0.1943 0.091 Uiso 1 1 calc R . .
C16 C 0.20568(19) 0.29437(15) 0.39858(8) 0.0285(5) Uani 1 1 d . . .
C17 C 0.1364(2) 0.22183(16) 0.42363(9) 0.0355(6) Uani 1 1 d . . .
C18 C 0.0504(2) 0.24079(19) 0.47236(11) 0.0467(7) Uani 1 1 d . . .
H18 H 0.0012 0.1936 0.4907 0.056 Uiso 1 1 calc R . .
C19 C 0.0360(2) 0.3272(2) 0.49431(11) 0.0504(7) Uani 1 1 d . . .
H19 H -0.0248 0.3389 0.5267 0.060 Uiso 1 1 calc R . .
C20 C 0.1082(2) 0.39598(18) 0.47003(10) 0.0443(6) Uani 1 1 d . . .
H20 H 0.0980 0.4547 0.4864 0.053 Uiso 1 1 calc R . .
C21 C 0.1968(2) 0.38164(15) 0.42143(9) 0.0322(5) Uani 1 1 d . . .
C22 C 0.1531(2) 0.12791(17) 0.39916(11) 0.0486(7) Uani 1 1 d . . .
H22 H 0.2347 0.1276 0.3733 0.058 Uiso 1 1 calc R . .
C23 C 0.0394(4) 0.1019(2) 0.35716(16) 0.1006(12) Uani 1 1 d . . .
H23A H -0.0415 0.0969 0.3817 0.151 Uiso 1 1 calc R . .
H23B H 0.0584 0.0441 0.3375 0.151 Uiso 1 1 calc R . .
H23C H 0.0274 0.1477 0.3250 0.151 Uiso 1 1 calc R . .
C24 C 0.1734(4) 0.0593(2) 0.45052(15) 0.1008(13) Uani 1 1 d . . .
H24A H 0.2473 0.0780 0.4771 0.151 Uiso 1 1 calc R . .
H24B H 0.1930 0.0008 0.4322 0.151 Uiso 1 1 calc R . .
H24C H 0.0929 0.0550 0.4754 0.151 Uiso 1 1 calc R . .
C25 C 0.2773(2) 0.45765(16) 0.39516(11) 0.0415(6) Uani 1 1 d . . .
H25 H 0.3492 0.4310 0.3694 0.050 Uiso 1 1 calc R . .
C26 C 0.1933(3) 0.5164(2) 0.35306(15) 0.0800(10) Uani 1 1 d . . .
H26A H 0.1576 0.4803 0.3188 0.120 Uiso 1 1 calc R . .
H26B H 0.2476 0.5649 0.3363 0.120 Uiso 1 1 calc R . .
H26C H 0.1203 0.5420 0.3769 0.120 Uiso 1 1 calc R . .
C27 C 0.3420(4) 0.5137(2) 0.44601(14) 0.0920(12) Uani 1 1 d . . .
H27A H 0.2737 0.5390 0.4728 0.138 Uiso 1 1 calc R . .
H27B H 0.3929 0.5623 0.4271 0.138 Uiso 1 1 calc R . .
H27C H 0.4012 0.4757 0.4708 0.138 Uiso 1 1 calc R . .
C28 C 0.6195(2) 0.21841(16) 0.40642(9) 0.0357(6) Uani 1 1 d . . .
H28 H 0.6357 0.1780 0.3702 0.043 Uiso 1 1 calc R . .
C29 C 0.7053(2) 0.30130(18) 0.39927(12) 0.0538(7) Uani 1 1 d . . .
H29A H 0.6824 0.3319 0.3604 0.081 Uiso 1 1 calc R . .
H29B H 0.7985 0.2836 0.3985 0.081 Uiso 1 1 calc R . .
H29C H 0.6904 0.3419 0.4343 0.081 Uiso 1 1 calc R . .
C30 C 0.6552(2) 0.1677(2) 0.46582(10) 0.0554(8) Uani 1 1 d . . .
H30A H 0.6434 0.2072 0.5017 0.083 Uiso 1 1 calc R . .
H30B H 0.7475 0.1481 0.4639 0.083 Uiso 1 1 calc R . .
H30C H 0.5976 0.1153 0.4699 0.083 Uiso 1 1 calc R . .
C31 C 0.9900(3) 0.3130(2) 0.14577(13) 0.0722(9) Uani 1 1 d . B .
H31A H 1.0522 0.2664 0.1313 0.087 Uiso 1 1 calc R . .
H31B H 1.0154 0.3711 0.1272 0.087 Uiso 1 1 calc R . .
C32 C 0.8535(3) 0.2896(3) 0.12804(14) 0.0831(10) Uani 1 1 d . B .
H32A H 0.8142 0.3371 0.1017 0.100 Uiso 1 1 calc R . .
H32B H 0.8516 0.2324 0.1047 0.100 Uiso 1 1 calc R . .
C33 C 0.7806(4) 0.2810(3) 0.18656(18) 0.1102(14) Uani 1 1 d . . .
H33A H 0.7302 0.3367 0.1945 0.132 Uiso 1 1 calc R A 1
H33B H 0.7172 0.2307 0.1835 0.132 Uiso 1 1 calc R A 1
C34 C 0.8635(8) 0.2666(5) 0.2321(4) 0.0759(18) Uani 0.50 1 d P B 1
H34A H 0.8811 0.2017 0.2373 0.091 Uiso 0.50 1 calc PR B 1
H34B H 0.8298 0.2911 0.2716 0.091 Uiso 0.50 1 calc PR B 1
C34B C 0.8686(8) 0.3314(5) 0.2328(4) 0.0759(18) Uani 0.50 1 d P B 2
H34C H 0.8459 0.3959 0.2338 0.091 Uiso 0.50 1 calc PR B 2
H34D H 0.8601 0.3063 0.2751 0.091 Uiso 0.50 1 calc PR B 2
N1 N 0.36058(15) 0.26779(11) 0.25259(7) 0.0254(4) Uani 1 1 d . . .
N2 N 0.29209(15) 0.27807(12) 0.34693(7) 0.0272(4) Uani 1 1 d . . .
N3 N 0.47939(16) 0.24095(12) 0.40737(7) 0.0343(5) Uani 1 1 d . . .
O1 O 0.9926(2) 0.3185(2) 0.21026(10) 0.1291(12) Uani 1 1 d . . .

loop_
_atom_site_aniso_label
_atom_site_aniso_U_11
_atom_site_aniso_U_22
_atom_site_aniso_U_33
_atom_site_aniso_U_23
_atom_site_aniso_U_13
_atom_site_aniso_U_12
C1 0.0208(11) 0.0353(13) 0.0256(10) -0.0033(9) -0.0025(9) 0.0031(10)
C2 0.0223(11) 0.0362(13) 0.0211(10) -0.0020(9) -0.0013(8) 0.0054(9)
C3 0.0250(11) 0.0319(13) 0.0240(10) -0.0032(9) 0.0011(8) 0.0012(10)
C4 0.0255(11) 0.0389(14) 0.0163(9) -0.0013(9) -0.0022(8) 0.0039(10)
C5 0.0325(13) 0.0462(15) 0.0244(11) 0.0044(10) -0.0003(9) 0.0020(11)
C6 0.0547(16) 0.0618(19) 0.0253(12) 0.0076(12) 0.0017(11) 0.0019(14)
C7 0.0552(16) 0.073(2) 0.0181(11) -0.0011(13) -0.0043(11) 0.0098(15)
C8 0.0475(15) 0.0553(17) 0.0269(12) -0.0129(12) -0.0069(11) 0.0085(13)
C9 0.0300(12) 0.0426(15) 0.0253(11) -0.0051(10) -0.0069(9) 0.0067(10)
C10 0.0531(16) 0.0390(15) 0.0356(13) 0.0055(11) 0.0004(11) -0.0063(12)
C11 0.0637(19) 0.0481(18) 0.0709(19) 0.0016(14) 0.0115(15) 0.0027(15)
C12 0.0616(19) 0.0546(18) 0.0678(18) 0.0123(15) 0.0057(15) -0.0135(15)
C13 0.0439(14) 0.0354(14) 0.0343(12) -0.0059(10) -0.0033(10) -0.0001(11)
C14 0.0570(19) 0.074(2) 0.083(2) 0.0047(17) -0.0039(16) -0.0189(16)
C15 0.075(2) 0.0430(17) 0.0633(18) -0.0021(14) 0.0008(15) 0.0116(15)
C16 0.0195(11) 0.0477(15) 0.0183(10) -0.0027(10) 0.0005(8) 0.0031(10)
C17 0.0269(12) 0.0506(16) 0.0290(11) -0.0039(11) 0.0025(9) -0.0035(11)
C18 0.0324(13) 0.070(2) 0.0376(13) 0.0023(13) 0.0092(11) -0.0068(13)
C19 0.0345(14) 0.081(2) 0.0356(13) -0.0075(14) 0.0133(11) 0.0067(14)
C20 0.0359(14) 0.0583(17) 0.0387(13) -0.0118(12) 0.0092(11) 0.0103(13)
C21 0.0255(12) 0.0430(14) 0.0282(11) -0.0041(10) -0.0009(9) 0.0070(10)
C22 0.0490(16) 0.0489(17) 0.0483(15) -0.0039(13) 0.0130(12) -0.0150(13)
C23 0.115(3) 0.082(3) 0.104(3) -0.036(2) -0.036(2) -0.015(2)
C24 0.172(4) 0.054(2) 0.076(2) 0.0034(18) -0.018(2) 0.005(2)
C25 0.0436(14) 0.0385(15) 0.0423(13) -0.0016(11) 0.0053(11) 0.0054(12)
C26 0.086(2) 0.065(2) 0.090(2) 0.0261(18) 0.0068(19) 0.0168(18)
C27 0.103(3) 0.108(3) 0.065(2) -0.0174(19) 0.0080(19) -0.058(2)
C28 0.0323(12) 0.0504(15) 0.0244(11) -0.0025(10) -0.0059(9) 0.0067(11)
C29 0.0390(15) 0.0625(19) 0.0597(17) -0.0004(14) -0.0096(13) 0.0021(13)
C30 0.0431(15) 0.086(2) 0.0375(14) 0.0118(14) -0.0087(11) 0.0147(15)
C31 0.0538(19) 0.109(3) 0.0539(18) 0.0013(17) -0.0038(15) 0.0052(18)
C32 0.057(2) 0.134(3) 0.0592(19) -0.0073(19) 0.0025(16) -0.004(2)
C33 0.083(3) 0.159(4) 0.088(3) -0.031(3) 0.028(2) -0.023(3)
C34 0.069(3) 0.098(5) 0.061(2) -0.006(5) 0.015(2) 0.016(5)
C34B 0.069(3) 0.098(5) 0.061(2) -0.006(5) 0.015(2) 0.016(5)
N1 0.0252(9) 0.0317(11) 0.0195(8) -0.0014(7) 0.0006(7) 0.0031(8)
N2 0.0218(9) 0.0403(11) 0.0196(8) -0.0007(8) 0.0011(7) 0.0035(8)
N3 0.0295(10) 0.0511(13) 0.0223(9) -0.0006(8) -0.0030(7) 0.0075(9)
O1 0.0499(14) 0.285(4) 0.0528(14) -0.0205(18) -0.0127(11) 0.0198(18)

loop_
_atom_type_symbol
_atom_type_description
_atom_type_scat_dispersion_real
_atom_type_scat_dispersion_imag
_atom_type_scat_source
C C 0.0033 0.0016 'International Tables Vol C Tables 4.2.6.8 and 6.1.1.4'
H H 0.0000 0.0000 'International Tables Vol C Tables 4.2.6.8 and 6.1.1.4'
N N 0.0061 0.0033 'International Tables Vol C Tables 4.2.6.8 and 6.1.1.4'
O O 0.0106 0.0060 'International Tables Vol C Tables 4.2.6.8 and 6.1.1.4'

loop_
_geom_angle_atom_site_label_1
_geom_angle_atom_site_label_2
_geom_angle_atom_site_label_3
_geom_angle
N1 C1 N2 107.90(17)
N1 C1 H1 126.0
N2 C1 H1 126.0
N1 C2 C3 107.91(16)
N1 C2 H2 126.0
C3 C2 H2 126.0
N3 C3 C2 137.41(19)
N3 C3 N2 119.67(16)
C2 C3 N2 102.91(16)
C9 C4 C5 123.84(18)
C9 C4 N1 117.46(18)
C5 C4 N1 118.69(18)
C6 C5 C4 116.3(2)
C6 C5 C10 121.1(2)
C4 C5 C10 122.53(18)
C7 C6 C5 121.8(2)
C7 C6 H6 119.1
C5 C6 H6 119.1
C6 C7 C8 120.2(2)
C6 C7 H7 119.9
C8 C7 H7 119.9
C7 C8 C9 121.4(2)
C7 C8 H8 119.3
C9 C8 H8 119.3
C4 C9 C8 116.4(2)
C4 C9 C13 123.19(18)
C8 C9 C13 120.4(2)
C5 C10 C12 113.5(2)
C5 C10 C11 109.7(2)
C12 C10 C11 110.0(2)
C5 C10 H10 107.8
C12 C10 H10 107.8
C11 C10 H10 107.8
C10 C11 H11A 109.5
C10 C11 H11B 109.5
H11A C11 H11B 109.5
C10 C11 H11C 109.5
H11A C11 H11C 109.5
H11B C11 H11C 109.5
C10 C12 H12A 109.5
C10 C12 H12B 109.5
H12A C12 H12B 109.5
C10 C12 H12C 109.5
H12A C12 H12C 109.5
H12B C12 H12C 109.5
C9 C13 C15 111.39(19)
C9 C13 C14 110.6(2)
C15 C13 C14 111.2(2)
C9 C13 H13 107.8
C15 C13 H13 107.8
C14 C13 H13 107.8
C13 C14 H14A 109.5
C13 C14 H14B 109.5
H14A C14 H14B 109.5
C13 C14 H14C 109.5
H14A C14 H14C 109.5
H14B C14 H14C 109.5
C13 C15 H15A 109.5
C13 C15 H15B 109.5
H15A C15 H15B 109.5
C13 C15 H15C 109.5
H15A C15 H15C 109.5
H15B C15 H15C 109.5
C21 C16 C17 123.51(18)
C21 C16 N2 118.09(19)
C17 C16 N2 118.40(19)
C18 C17 C16 116.7(2)
C18 C17 C22 121.5(2)
C16 C17 C22 121.78(19)
C19 C18 C17 120.9(2)
C19 C18 H18 119.5
C17 C18 H18 119.5
C20 C19 C18 120.8(2)
C20 C19 H19 119.6
C18 C19 H19 119.6
C19 C20 C21 121.2(2)
C19 C20 H20 119.4
C21 C20 H20 119.4
C16 C21 C20 116.7(2)
C16 C21 C25 122.20(18)
C20 C21 C25 121.1(2)
C17 C22 C23 111.2(2)
C17 C22 C24 112.7(2)
C23 C22 C24 111.2(3)
C17 C22 H22 107.1
C23 C22 H22 107.1
C24 C22 H22 107.1
C22 C23 H23A 109.5
C22 C23 H23B 109.5
H23A C23 H23B 109.5
C22 C23 H23C 109.5
H23A C23 H23C 109.5
H23B C23 H23C 109.5
C22 C24 H24A 109.5
C22 C24 H24B 109.5
H24A C24 H24B 109.5
C22 C24 H24C 109.5
H24A C24 H24C 109.5
H24B C24 H24C 109.5
C21 C25 C26 110.9(2)
C21 C25 C27 112.0(2)
C26 C25 C27 110.4(3)
C21 C25 H25 107.8
C26 C25 H25 107.8
C27 C25 H25 107.8
C25 C26 H26A 109.5
C25 C26 H26B 109.5
H26A C26 H26B 109.5
C25 C26 H26C 109.5
H26A C26 H26C 109.5
H26B C26 H26C 109.5
C25 C27 H27A 109.5
C25 C27 H27B 109.5
H27A C27 H27B 109.5
C25 C27 H27C 109.5
H27A C27 H27C 109.5
H27B C27 H27C 109.5
N3 C28 C29 111.8(2)
N3 C28 C30 109.09(17)
C29 C28 C30 110.85(19)
N3 C28 H28 108.4
C29 C28 H28 108.4
C30 C28 H28 108.4
C28 C29 H29A 109.5
C28 C29 H29B 109.5
H29A C29 H29B 109.5
C28 C29 H29C 109.5
H29A C29 H29C 109.5
H29B C29 H29C 109.5
C28 C30 H30A 109.5
C28 C30 H30B 109.5
H30A C30 H30B 109.5
C28 C30 H30C 109.5
H30A C30 H30C 109.5
H30B C30 H30C 109.5
O1 C31 C32 106.5(2)
O1 C31 H31A 110.4
C32 C31 H31A 110.4
O1 C31 H31B 110.4
C32 C31 H31B 110.4
H31A C31 H31B 108.6
C33 C32 C31 105.9(3)
C33 C32 H32A 110.6
C31 C32 H32A 110.6
C33 C32 H32B 110.6
C31 C32 H32B 110.6
H32A C32 H32B 108.7
C34 C33 C32 109.6(5)
C32 C33 C34B 102.8(4)
C34 C33 H33A 109.8
C32 C33 H33A 109.8
C34B C33 H33A 76.9
C34 C33 H33B 109.8
C32 C33 H33B 109.8
C34B C33 H33B 142.3
H33A C33 H33B 108.2
C33 C34 O1 102.9(5)
C33 C34 H34A 111.2
O1 C34 H34A 111.2
C33 C34 H34B 111.2
O1 C34 H34B 111.2
H34A C34 H34B 109.1
O1 C34B C33 103.5(5)
O1 C34B H34C 111.1
C33 C34B H34C 111.1
O1 C34B H34D 111.1
C33 C34B H34D 111.1
H34C C34B H34D 109.0
C1 N1 C2 110.47(15)
C1 N1 C4 124.93(16)
C2 N1 C4 124.44(15)
C1 N2 C3 110.80(15)
C1 N2 C16 124.64(16)
C3 N2 C16 124.56(15)
C3 N3 C28 113.91(16)
C34B O1 C31 110.6(4)
C31 O1 C34 104.8(4)

loop_
_geom_bond_atom_site_label_1
_geom_bond_atom_site_label_2
_geom_bond_distance
C1 N1 1.317(2)
C1 N2 1.351(2)
C1 H1 0.9500
C2 N1 1.389(2)
C2 C3 1.410(3)
C2 H2 0.9500
C3 N3 1.301(2)
C3 N2 1.425(2)
C4 C9 1.395(3)
C4 C5 1.398(3)
C4 N1 1.453(2)
C5 C6 1.396(3)
C5 C10 1.512(3)
C6 C7 1.367(3)
C6 H6 0.9500
C7 C8 1.378(3)
C7 H7 0.9500
C8 C9 1.400(3)
C8 H8 0.9500
C9 C13 1.514(3)
C10 C12 1.530(3)
C10 C11 1.532(3)
C10 H10 1.0000
C11 H11A 0.9800
C11 H11B 0.9800
C11 H11C 0.9800
C12 H12A 0.9800
C12 H12B 0.9800
C12 H12C 0.9800
C13 C15 1.528(3)
C13 C14 1.530(3)
C13 H13 1.0000
C14 H14A 0.9800
C14 H14B 0.9800
C14 H14C 0.9800
C15 H15A 0.9800
C15 H15B 0.9800
C15 H15C 0.9800
C16 C21 1.395(3)
C16 C17 1.400(3)
C16 N2 1.441(2)
C17 C18 1.397(3)
C17 C22 1.507(3)
C18 C19 1.381(3)
C18 H18 0.9500
C19 C20 1.366(3)
C19 H19 0.9500
C20 C21 1.400(3)
C20 H20 0.9500
C21 C25 1.509(3)
C22 C23 1.510(4)
C22 C24 1.519(4)
C22 H22 1.0000
C23 H23A 0.9800
C23 H23B 0.9800
C23 H23C 0.9800
C24 H24A 0.9800
C24 H24B 0.9800
C24 H24C 0.9800
C25 C26 1.518(3)
C25 C27 1.522(4)
C25 H25 1.0000
C26 H26A 0.9800
C26 H26B 0.9800
C26 H26C 0.9800
C27 H27A 0.9800
C27 H27B 0.9800
C27 H27C 0.9800
C28 N3 1.458(3)
C28 C29 1.520(3)
C28 C30 1.527(3)
C28 H28 1.0000
C29 H29A 0.9800
C29 H29B 0.9800
C29 H29C 0.9800
C30 H30A 0.9800
C30 H30B 0.9800
C30 H30C 0.9800
C31 O1 1.391(3)
C31 C32 1.473(4)
C31 H31A 0.9900
C31 H31B 0.9900
C32 C33 1.471(4)
C32 H32A 0.9900
C32 H32B 0.9900
C33 C34 1.303(9)
C33 C34B 1.528(9)
C33 H33A 0.9900
C33 H33B 0.9900
C34 O1 1.593(8)
C34 H34A 0.9900
C34 H34B 0.9900
C34B O1 1.362(8)
C34B H34C 0.9900
C34B H34D 0.9900

loop_
_geom_torsion_atom_site_label_1
_geom_torsion_atom_site_label_2
_geom_torsion_atom_site_label_3
_geom_torsion_atom_site_label_4
_geom_torsion
N1 C2 C3 N3 177.5(2)
N1 C2 C3 N2 -0.8(2)
C9 C4 C5 C6 -1.3(3)
N1 C4 C5 C6 177.74(18)
C9 C4 C5 C10 176.1(2)
N1 C4 C5 C10 -4.9(3)
C4 C5 C6 C7 0.1(3)
C10 C5 C6 C7 -177.3(2)
C5 C6 C7 C8 0.9(4)
C6 C7 C8 C9 -0.8(4)
C5 C4 C9 C8 1.3(3)
N1 C4 C9 C8 -177.69(17)
C5 C4 C9 C13 -177.98(19)
N1 C4 C9 C13 3.0(3)
C7 C8 C9 C4 -0.3(3)
C7 C8 C9 C13 179.1(2)
C6 C5 C10 C12 -43.6(3)
C4 C5 C10 C12 139.2(2)
C6 C5 C10 C11 79.9(3)
C4 C5 C10 C11 -97.3(2)
C4 C9 C13 C15 -121.3(2)
C8 C9 C13 C15 59.5(3)
C4 C9 C13 C14 114.6(2)
C8 C9 C13 C14 -64.7(3)
C21 C16 C17 C18 2.8(3)
N2 C16 C17 C18 -178.02(19)
C21 C16 C17 C22 -177.5(2)
N2 C16 C17 C22 1.7(3)
C16 C17 C18 C19 -0.2(3)
C22 C17 C18 C19 -180.0(2)
C17 C18 C19 C20 -1.8(4)
C18 C19 C20 C21 1.3(4)
C17 C16 C21 C20 -3.2(3)
N2 C16 C21 C20 177.58(18)
C17 C16 C21 C25 177.3(2)
N2 C16 C21 C25 -1.9(3)
C19 C20 C21 C16 1.1(3)
C19 C20 C21 C25 -179.4(2)
C18 C17 C22 C23 78.1(3)
C16 C17 C22 C23 -101.6(3)
C18 C17 C22 C24 -47.5(3)
C16 C17 C22 C24 132.7(3)
C16 C21 C25 C26 102.9(3)
C20 C21 C25 C26 -76.6(3)
C16 C21 C25 C27 -133.3(3)
C20 C21 C25 C27 47.2(3)
O1 C31 C32 C33 -0.8(4)
C31 C32 C33 C34 -21.2(6)
C31 C32 C33 C34B 18.9(5)
C32 C33 C34 O1 31.0(6)
C34B C33 C34 O1 -55.2(7)
C34 C33 C34B O1 74.4(8)
C32 C33 C34B O1 -30.9(6)
N2 C1 N1 C2 0.2(2)
N2 C1 N1 C4 175.77(18)
C3 C2 N1 C1 0.4(2)
C3 C2 N1 C4 -175.16(18)
C9 C4 N1 C1 -89.4(3)
C5 C4 N1 C1 91.5(2)
C9 C4 N1 C2 85.6(2)
C5 C4 N1 C2 -93.5(2)
N1 C1 N2 C3 -0.8(2)
N1 C1 N2 C16 178.33(19)
N3 C3 N2 C1 -177.70(19)
C2 C3 N2 C1 1.0(2)
N3 C3 N2 C16 3.2(3)
C2 C3 N2 C16 -178.10(19)
C21 C16 N2 C1 -88.6(2)
C17 C16 N2 C1 92.1(2)
C21 C16 N2 C3 90.4(2)
C17 C16 N2 C3 -88.9(2)
C2 C3 N3 C28 3.2(4)
N2 C3 N3 C28 -178.71(18)
C29 C28 N3 C3 80.8(2)
C30 C28 N3 C3 -156.3(2)
C33 C34B O1 C31 32.5(6)
C33 C34B O1 C34 -55.0(7)
C32 C31 O1 C34B -20.7(5)
C32 C31 O1 C34 18.0(5)
C33 C34 O1 C34B 73.4(9)
C33 C34 O1 C31 -31.3(6)
